data_7109302
loop_
_publ_author_name
'Sebastiano Guerra'
'Franck Schillinger'
'David Sigwalt'
'Michel Holler'
'Jean-Francois Nierengarten'

_publ_section_title
;
 Synthesis of optically pure [60]fullerene e,e,e-tris adducts
;
_journal_name_full Chem.Commun.
_journal_page_first 4752
_journal_paper_doi 10.1039/c3cc41409d
_journal_volume 49
_journal_year 2013
_chemical_absolute_configuration rm
_chemical_formula_moiety 'C100 H60 O21 Si, 2(C H Cl3), C H2 Cl2'
_chemical_formula_sum 'C103 H64 Cl8 O21 Si'
_chemical_formula_weight 1949.23
_chemical_name_systematic
;
?
;
_space_group_IT_number 19
_symmetry_cell_setting orthorhombic
_symmetry_space_group_name_Hall 'P 2ac 2ab'
_symmetry_space_group_name_H-M 'P 21 21 21'
_atom_sites_solution_hydrogens geom
_atom_sites_solution_primary direct
_atom_sites_solution_secondary difmap
_audit_creation_method SHELXL-97
_cell_angle_alpha 90.00
_cell_angle_beta 90.00
_cell_angle_gamma 90.00
_cell_formula_units_Z 4
_cell_length_a 14.8066(6)
_cell_length_b 21.8162(9)
_cell_length_c 26.1967(11)
_cell_measurement_reflns_used 9984
_cell_measurement_temperature 173(2)
_cell_measurement_theta_max 66.43
_cell_measurement_theta_min 3.37
_cell_volume 8462.2(6)
_computing_cell_refinement 'Bruker SAINT'
_computing_data_collection 'Bruker APEX2'
_computing_data_reduction 'Bruker SAINT'
_computing_molecular_graphics 'Bruker SHELXTL'
_computing_publication_material 'Bruker SHELXTL'
_computing_structure_refinement 'SHELXL-97 (Sheldrick, 2008)'
_computing_structure_solution 'SHELXS-97 (Sheldrick, 2008)'
_diffrn_ambient_temperature 173(2)
_diffrn_measured_fraction_theta_full 0.986
_diffrn_measured_fraction_theta_max 0.986
_diffrn_measurement_device_type 'Bruker APEX-II CCD'
_diffrn_measurement_method '\f and \w scans'
_diffrn_radiation_monochromator graphite
_diffrn_radiation_source 'fine-focus sealed tube'
_diffrn_radiation_type CuK\a
_diffrn_radiation_wavelength 1.54178
_diffrn_reflns_av_R_equivalents 0.0493
_diffrn_reflns_av_sigmaI/netI 0.0493
_diffrn_reflns_limit_h_max 15
_diffrn_reflns_limit_h_min -17
_diffrn_reflns_limit_k_max 25
_diffrn_reflns_limit_k_min -24
_diffrn_reflns_limit_l_max 30
_diffrn_reflns_limit_l_min -31
_diffrn_reflns_number 50199
_diffrn_reflns_theta_full 66.76
_diffrn_reflns_theta_max 66.76
_diffrn_reflns_theta_min 2.64
_exptl_absorpt_coefficient_mu 3.242
_exptl_absorpt_correction_T_max 0.4979
_exptl_absorpt_correction_T_min 0.3722
_exptl_absorpt_correction_type multi-scan
_exptl_absorpt_process_details sadabs
_exptl_crystal_colour red
_exptl_crystal_density_diffrn 1.530
_exptl_crystal_density_method 'not measured'
_exptl_crystal_description prism
_exptl_crystal_F_000 4000
_exptl_crystal_size_max 0.38
_exptl_crystal_size_mid 0.30
_exptl_crystal_size_min 0.25
_refine_diff_density_max 1.274
_refine_diff_density_min -1.136
_refine_diff_density_rms 0.222
_refine_ls_abs_structure_details 'Flack H D (1983), Acta Cryst. A39, 876-881'
_refine_ls_abs_structure_Flack 0.16(3)
_refine_ls_extinction_coef 0.0038(4)
_refine_ls_extinction_expression Fc^*^=kFc[1+0.001xFc^2^\l^3^/sin(2\q)]^-1/4^
_refine_ls_extinction_method SHELXL
_refine_ls_goodness_of_fit_ref 1.546
_refine_ls_hydrogen_treatment constr
_refine_ls_matrix_type full
_refine_ls_number_parameters 1163
_refine_ls_number_reflns 14531
_refine_ls_number_restraints 1
_refine_ls_restrained_S_all 1.547
_refine_ls_R_factor_all 0.1237
_refine_ls_R_factor_gt 0.1200
_refine_ls_shift/su_max 0.001
_refine_ls_shift/su_mean 0.000
_refine_ls_structure_factor_coef Fsqd
_refine_ls_weighting_details 'calc w=1/[\s^2^(Fo^2^)+(0.2000P)^2^+0.0000P] where P=(Fo^2^+2Fc^2^)/3'
_refine_ls_weighting_scheme calc
_refine_ls_wR_factor_gt 0.3274
_refine_ls_wR_factor_ref 0.3320
_reflns_number_gt 13512
_reflns_number_total 14531
_reflns_threshold_expression I>2\s(I)
_cod_data_source_file c3cc41409d.txt
_cod_data_source_block jfngs121122
_cod_database_code 7109302

loop_
_symmetry_equiv_pos_as_xyz
'x, y, z'
'x+1/2, -y+1/2, -z'
'-x, y+1/2, -z+1/2'
'-x+1/2, -y, z+1/2'

loop_
_atom_site_label
_atom_site_type_symbol
_atom_site_fract_x
_atom_site_fract_y
_atom_site_fract_z
_atom_site_U_iso_or_equiv
_atom_site_adp_type
_atom_site_occupancy
_atom_site_symmetry_multiplicity
_atom_site_calc_flag
_atom_site_refinement_flags
C1 C 0.3714(4) 0.1216(3) 0.3401(2) 0.0267(11) Uani 1 1 d .
C2 C 0.3786(4) 0.1916(3) 0.3584(2) 0.0261(11) Uani 1 1 d .
C3 C 0.3506(4) 0.2047(3) 0.4123(2) 0.0309(12) Uani 1 1 d .
C4 C 0.3146(4) 0.1612(3) 0.4428(2) 0.0335(13) Uani 1 1 d .
C5 C 0.3069(3) 0.0969(3) 0.4270(2) 0.0280(12) Uani 1 1 d .
C6 C 0.3409(3) 0.0783(3) 0.3799(2) 0.0253(11) Uani 1 1 d .
C7 C 0.3911(4) 0.0229(3) 0.3756(2) 0.0267(11) Uani 1 1 d .
C8 C 0.4639(3) 0.0350(3) 0.33761(19) 0.0237(11) Uani 1 1 d .
C9 C 0.4565(4) 0.0942(3) 0.31930(19) 0.0251(11) Uani 1 1 d .
C10 C 0.5340(4) 0.1291(3) 0.31129(19) 0.0234(11) Uani 1 1 d .
C11 C 0.5413(4) 0.1934(3) 0.3272(2) 0.0264(11) Uani 1 1 d .
C12 C 0.4674(4) 0.2220(3) 0.3515(2) 0.0296(12) Uani 1 1 d .
C13 C 0.4842(4) 0.2587(3) 0.3951(3) 0.0328(13) Uani 1 1 d .
C14 C 0.4130(5) 0.2477(3) 0.4327(2) 0.0370(14) Uani 1 1 d .
C15 C 0.4332(5) 0.2498(3) 0.4840(2) 0.0362(14) Uani 1 1 d .
C16 C 0.3914(5) 0.2058(3) 0.5182(3) 0.0431(17) Uani 1 1 d .
C17 C 0.3353(4) 0.1611(4) 0.4974(2) 0.0370(14) Uani 1 1 d .
C18 C 0.3430(5) 0.0990(3) 0.5145(2) 0.0366(14) Uani 1 1 d .
C19 C 0.3257(4) 0.0592(3) 0.4716(2) 0.0333(13) Uani 1 1 d .
C20 C 0.3764(5) 0.0049(3) 0.4660(2) 0.0343(14) Uani 1 1 d .
C21 C 0.4055(4) -0.0141(3) 0.4164(2) 0.0284(12) Uani 1 1 d .
C22 C 0.4891(4) -0.0507(3) 0.4239(2) 0.0295(12) Uani 1 1 d .
C23 C 0.5681(4) -0.0401(3) 0.3843(2) 0.0299(12) Uani 1 1 d .
C24 C 0.5485(4) 0.0062(3) 0.34349(19) 0.0234(10) Uani 1 1 d .
C25 C 0.6274(4) 0.0411(3) 0.3348(2) 0.0248(11) Uani 1 1 d .
C26 C 0.6214(3) 0.1016(3) 0.31762(19) 0.0241(11) Uani 1 1 d .
C27 C 0.6866(4) 0.1506(3) 0.3319(2) 0.0265(12) Uani 1 1 d .
C28 C 0.6315(4) 0.2050(3) 0.3429(2) 0.0312(13) Uani 1 1 d .
C29 C 0.6506(4) 0.2412(3) 0.3844(3) 0.0353(13) Uani 1 1 d .
C30 C 0.5732(5) 0.2688(3) 0.4119(3) 0.0419(16) Uani 1 1 d .
C31 C 0.5918(5) 0.2699(3) 0.4649(3) 0.0406(15) Uani 1 1 d .
C32 C 0.5231(5) 0.2618(3) 0.5022(3) 0.0439(17) Uani 1 1 d .
C33 C 0.5395(6) 0.2233(4) 0.5460(3) 0.0476(17) Uani 1 1 d .
C34 C 0.4599(5) 0.1880(4) 0.5558(2) 0.0441(17) Uani 1 1 d .
C35 C 0.4675(6) 0.1286(4) 0.5727(2) 0.0487(19) Uani 1 1 d .
C36 C 0.4043(5) 0.0818(4) 0.5522(2) 0.0443(17) Uani 1 1 d .
C37 C 0.4570(6) 0.0263(4) 0.5465(2) 0.0488(19) Uani 1 1 d .
C38 C 0.4393(5) -0.0128(3) 0.5039(2) 0.0393(15) Uani 1 1 d .
C39 C 0.5141(5) -0.0428(3) 0.4787(2) 0.0390(15) Uani 1 1 d .
C40 C 0.6018(5) -0.0312(3) 0.4945(2) 0.0403(15) Uani 1 1 d .
C41 C 0.6760(4) -0.0204(3) 0.4571(2) 0.0347(13) Uani 1 1 d .
C42 C 0.6565(4) -0.0219(3) 0.4057(2) 0.0285(12) Uani 1 1 d .
C43 C 0.6961(3) 0.0249(3) 0.3733(2) 0.0268(12) Uani 1 1 d .
C44 C 0.7557(3) 0.0678(3) 0.3923(2) 0.0296(12) Uani 1 1 d .
C45 C 0.7606(4) 0.1323(3) 0.3729(2) 0.0342(13) Uani 1 1 d .
C46 C 0.7663(4) 0.1714(3) 0.4185(3) 0.0385(14) Uani 1 1 d .
C47 C 0.7150(4) 0.2248(3) 0.4249(3) 0.0396(15) Uani 1 1 d .
C48 C 0.6807(5) 0.2413(3) 0.4719(3) 0.0442(16) Uani 1 1 d .
C49 C 0.6957(5) 0.2058(4) 0.5159(3) 0.0473(18) Uani 1 1 d .
C50 C 0.6259(6) 0.1961(4) 0.5526(3) 0.0500(19) Uani 1 1 d .
C51 C 0.6322(6) 0.1330(4) 0.5698(3) 0.0507(19) Uani 1 1 d .
C52 C 0.5543(6) 0.1006(4) 0.5794(2) 0.0530(19) Uani 1 1 d .
C53 C 0.5458(5) 0.0364(4) 0.5638(2) 0.0467(18) Uani 1 1 d .
C54 C 0.6190(6) 0.0093(4) 0.5385(2) 0.0463(18) Uani 1 1 d .
C55 C 0.7011(5) 0.0446(4) 0.5277(3) 0.0469(18) Uani 1 1 d .
C56 C 0.7331(4) 0.0251(3) 0.4779(2) 0.0365(14) Uani 1 1 d .
C57 C 0.7704(4) 0.0689(3) 0.4459(3) 0.0356(14) Uani 1 1 d .
C58 C 0.7779(5) 0.1326(3) 0.4622(3) 0.0384(15) Uani 1 1 d .
C59 C 0.7445(5) 0.1486(4) 0.5107(3) 0.0458(17) Uani 1 1 d .
C60 C 0.7052(5) 0.1036(4) 0.5434(3) 0.0465(18) Uani 1 1 d .
C61 C 0.3140(4) 0.1716(3) 0.3159(2) 0.0297(12) Uani 1 1 d .
C62 C 0.2145(4) 0.1720(3) 0.3293(2) 0.0307(12) Uani 1 1 d .
C63 C 0.0809(5) 0.1097(4) 0.3302(3) 0.054(2) Uani 1 1 d .
H63A H 0.0467 0.1457 0.3177 0.065 Uiso 1 1 calc R
H63B H 0.0587 0.0733 0.3115 0.065 Uiso 1 1 calc R
C64 C 0.0617(9) 0.1016(10) 0.3843(5) 0.116(6) Uani 1 1 d .
H64A H 0.0989 0.0682 0.3978 0.174 Uiso 1 1 calc R
H64B H -0.0023 0.0915 0.3887 0.174 Uiso 1 1 calc R
H64C H 0.0756 0.1396 0.4026 0.174 Uiso 1 1 calc R
C65 C 0.3365(4) 0.1900(3) 0.2611(2) 0.0286(12) Uani 1 1 d .
C66 C 0.2738(4) 0.2326(3) 0.1866(2) 0.0343(13) Uani 1 1 d .
H66A H 0.3392 0.2360 0.1793 0.041 Uiso 1 1 calc R
H66B H 0.2466 0.2738 0.1824 0.041 Uiso 1 1 calc R
C67 C 0.2314(4) 0.1890(3) 0.1495(2) 0.0341(13) Uani 1 1 d .
H67 H 0.2433 0.2038 0.1140 0.041 Uiso 1 1 calc R
C68 C 0.2563(4) 0.1228(3) 0.1529(3) 0.0351(13) Uani 1 1 d .
H68 H 0.2624 0.1110 0.1896 0.042 Uiso 1 1 calc R
C69 C 0.1016(5) 0.1315(4) 0.1414(4) 0.0512(19) Uani 1 1 d .
C70 C 0.0410(8) 0.1046(6) 0.1799(7) 0.106(5) Uani 1 1 d .
H70A H 0.0742 0.0986 0.2119 0.159 Uiso 1 1 calc R
H70B H 0.0186 0.0649 0.1676 0.159 Uiso 1 1 calc R
H70C H -0.0101 0.1322 0.1858 0.159 Uiso 1 1 calc R
C71 C 0.0563(11) 0.1421(6) 0.0895(6) 0.114(6) Uani 1 1 d .
H71A H -0.0026 0.1617 0.0946 0.171 Uiso 1 1 calc R
H71B H 0.0479 0.1028 0.0721 0.171 Uiso 1 1 calc R
H71C H 0.0945 0.1688 0.0685 0.171 Uiso 1 1 calc R
C72 C 0.3390(5) 0.1031(4) 0.1245(3) 0.0437(16) Uani 1 1 d .
H72A H 0.3303 0.1107 0.0876 0.052 Uiso 1 1 calc R
H72B H 0.3913 0.1278 0.1361 0.052 Uiso 1 1 calc R
C73 C 0.5239(4) -0.1010(3) 0.3895(3) 0.0361(14) Uani 1 1 d .
C74 C 0.5773(6) -0.1534(3) 0.4133(3) 0.0463(17) Uani 1 1 d .
C75 C 0.5653(14) -0.2482(7) 0.4553(9) 0.133(5) Uani 1 1 d .
H75A H 0.6061 -0.2656 0.4291 0.159 Uiso 1 1 calc R
H75B H 0.6015 -0.2374 0.4857 0.159 Uiso 1 1 calc R
C76 C 0.4978(14) -0.2910(7) 0.4683(9) 0.133(5) Uani 1 1 d .
H76A H 0.4828 -0.2868 0.5046 0.199 Uiso 1 1 calc R
H76B H 0.5199 -0.3326 0.4617 0.199 Uiso 1 1 calc R
H76C H 0.4437 -0.2833 0.4477 0.199 Uiso 1 1 calc R
C77 C 0.4669(4) -0.1218(3) 0.3445(3) 0.0354(13) Uani 1 1 d .
C78 C 0.4809(5) -0.1787(3) 0.2671(3) 0.0441(16) Uani 1 1 d .
H78A H 0.4168 -0.1664 0.2641 0.053 Uiso 1 1 calc R
H78B H 0.4848 -0.2235 0.2615 0.053 Uiso 1 1 calc R
C79 C 0.5360(4) -0.1458(3) 0.2272(2) 0.0360(14) Uani 1 1 d .
H79 H 0.5090 -0.1532 0.1927 0.043 Uiso 1 1 calc R
C80 C 0.5512(4) -0.0784(3) 0.2343(2) 0.0327(13) Uani 1 1 d .
H80 H 0.5569 -0.0698 0.2717 0.039 Uiso 1 1 calc R
C81 C 0.6877(5) -0.1240(4) 0.2147(3) 0.0489(18) Uani 1 1 d .
C82 C 0.7284(12) -0.1333(6) 0.1644(6) 0.099(3) Uani 1 1 d .
H82A H 0.7706 -0.1679 0.1659 0.149 Uiso 1 1 calc R
H82B H 0.7610 -0.0962 0.1542 0.149 Uiso 1 1 calc R
H82C H 0.6809 -0.1421 0.1394 0.149 Uiso 1 1 calc R
C83 C 0.7500(11) -0.1112(6) 0.2657(6) 0.099(3) Uani 1 1 d .
H83A H 0.7119 -0.1129 0.2962 0.149 Uiso 1 1 calc R
H83B H 0.7779 -0.0705 0.2631 0.149 Uiso 1 1 calc R
H83C H 0.7973 -0.1424 0.2680 0.149 Uiso 1 1 calc R
C84 C 0.4802(5) -0.0357(4) 0.2120(2) 0.0428(16) Uani 1 1 d .
H84A H 0.4222 -0.0415 0.2303 0.051 Uiso 1 1 calc R
H84B H 0.4994 0.0074 0.2166 0.051 Uiso 1 1 calc R
C85 C 0.7866(4) 0.1493(3) 0.3180(3) 0.0343(13) Uani 1 1 d .
C86 C 0.8327(10) 0.2090(6) 0.3082(9) 0.123(3) Uani 1 1 d .
C87 C 0.9594(10) 0.2623(6) 0.2977(8) 0.123(3) Uani 1 1 d D
H87A H 0.9215 0.2987 0.3047 0.147 Uiso 1 1 calc R
H87B H 0.9996 0.2540 0.3271 0.147 Uiso 1 1 calc R
C88 C 1.0086(10) 0.2672(6) 0.2498(8) 0.123(3) Uani 1 1 d D
H88A H 1.0500 0.3022 0.2514 0.184 Uiso 1 1 calc R
H88B H 0.9658 0.2731 0.2217 0.184 Uiso 1 1 calc R
H88C H 1.0433 0.2295 0.2441 0.184 Uiso 1 1 calc R
C89 C 0.8173(4) 0.0972(3) 0.2831(2) 0.0345(14) Uani 1 1 d .
C90 C 0.8010(5) 0.0595(3) 0.1993(3) 0.0408(15) Uani 1 1 d .
H90A H 0.7707 0.0196 0.2048 0.049 Uiso 1 1 calc R
H90B H 0.8671 0.0528 0.2000 0.049 Uiso 1 1 calc R
C91 C 0.7740(4) 0.0852(4) 0.1498(3) 0.0476(18) Uani 1 1 d .
H91 H 0.7938 0.0567 0.1220 0.057 Uiso 1 1 calc R
C92 C 0.6708(4) 0.0977(3) 0.1441(2) 0.0374(14) Uani 1 1 d .
H92 H 0.6427 0.1083 0.1777 0.045 Uiso 1 1 calc R
C93 C 0.7477(7) 0.1838(5) 0.1185(4) 0.073(3) Uani 1 1 d .
C94 C 0.7921(10) 0.2054(9) 0.0688(6) 0.121(7) Uani 1 1 d .
H94A H 0.8323 0.1733 0.0559 0.181 Uiso 1 1 calc R
H94B H 0.8270 0.2427 0.0754 0.181 Uiso 1 1 calc R
H94C H 0.7452 0.2140 0.0434 0.181 Uiso 1 1 calc R
C95 C 0.7258(10) 0.2311(7) 0.1579(9) 0.131(8) Uani 1 1 d .
H95A H 0.6675 0.2500 0.1499 0.197 Uiso 1 1 calc R
H95B H 0.7730 0.2625 0.1582 0.197 Uiso 1 1 calc R
H95C H 0.7226 0.2116 0.1916 0.197 Uiso 1 1 calc R
C96 C 0.6238(5) 0.0452(4) 0.1196(3) 0.0449(16) Uani 1 1 d .
H96A H 0.6454 0.0400 0.0841 0.054 Uiso 1 1 calc R
H96B H 0.6362 0.0070 0.1387 0.054 Uiso 1 1 calc R
C97 C 0.4433(6) -0.0325(3) 0.0528(3) 0.0464(17) Uani 1 1 d .
C98 C 0.3658(9) -0.0706(6) 0.0511(5) 0.084(2) Uani 1 1 d .
H98A H 0.3113 -0.0452 0.0523 0.126 Uiso 1 1 calc R
H98B H 0.3663 -0.0985 0.0804 0.126 Uiso 1 1 calc R
H98C H 0.3662 -0.0945 0.0194 0.126 Uiso 1 1 calc R
C99 C 0.4298(10) 0.0132(6) 0.0132(4) 0.084(2) Uani 1 1 d .
H99A H 0.4178 -0.0073 -0.0194 0.126 Uiso 1 1 calc R
H99B H 0.4842 0.0386 0.0100 0.126 Uiso 1 1 calc R
H99C H 0.3782 0.0393 0.0222 0.126 Uiso 1 1 calc R
C100 C 0.5275(9) -0.0739(6) 0.0436(5) 0.084(2) Uani 1 1 d .
H10A H 0.5528 -0.0866 0.0765 0.126 Uiso 1 1 calc R
H10B H 0.5731 -0.0509 0.0244 0.126 Uiso 1 1 calc R
H10C H 0.5096 -0.1103 0.0241 0.126 Uiso 1 1 calc R
C101 C 0.2097(17) 0.9041(10) 0.4074(12) 0.177(13) Uani 1 1 d .
H10D H 0.2005 0.9488 0.4114 0.212 Uiso 1 1 calc R
H10E H 0.2471 0.8964 0.3768 0.212 Uiso 1 1 calc R
C102 C 0.8668(8) 0.8861(6) 0.4182(6) 0.093(4) Uani 1 1 d .
H102 H 0.8001 0.8874 0.4122 0.111 Uiso 1 1 calc R
C103 C 0.1893(13) 0.9592(7) 0.1930(7) 0.107(5) Uani 1 1 d .
H103 H 0.1985 0.9882 0.1639 0.129 Uiso 1 1 calc R
O1 O 0.1754(3) 0.2148(3) 0.3468(2) 0.0506(13) Uani 1 1 d .
O2 O 0.1761(3) 0.1185(3) 0.3181(2) 0.0448(11) Uani 1 1 d .
O3 O 0.4075(3) 0.1844(2) 0.24233(16) 0.0379(10) Uani 1 1 d .
O4 O 0.2612(3) 0.2123(2) 0.23908(16) 0.0312(9) Uani 1 1 d .
O5 O 0.1784(3) 0.0927(2) 0.1314(2) 0.0488(13) Uani 1 1 d .
O6 O 0.1371(3) 0.1880(2) 0.1579(2) 0.0435(11) Uani 1 1 d .
O7 O 0.3570(3) 0.0409(2) 0.1325(2) 0.0414(11) Uani 1 1 d .
O8 O 0.6542(4) -0.1589(3) 0.4136(3) 0.0706(19) Uani 1 1 d .
O9 O 0.5184(5) -0.1925(3) 0.4348(3) 0.0675(17) Uani 1 1 d .
O10 O 0.3948(3) -0.1034(2) 0.3325(2) 0.0496(13) Uani 1 1 d .
O11 O 0.5136(3) -0.1641(2) 0.31817(17) 0.0365(10) Uani 1 1 d .
O12 O 0.6367(3) -0.0697(2) 0.21108(17) 0.0379(10) Uani 1 1 d .
O13 O 0.6262(3) -0.1700(2) 0.22836(19) 0.0406(11) Uani 1 1 d .
O14 O 0.4681(3) -0.0483(2) 0.15877(18) 0.0427(11) Uani 1 1 d .
O15 O 0.8172(6) 0.2554(4) 0.3310(6) 0.123(3) Uani 1 1 d .
O16 O 0.9011(6) 0.2037(4) 0.2817(6) 0.123(3) Uani 1 1 d .
O17 O 0.8731(4) 0.0601(3) 0.2942(2) 0.0533(13) Uani 1 1 d .
O18 O 0.7756(3) 0.1016(3) 0.23910(19) 0.0419(11) Uani 1 1 d .
O19 O 0.6704(4) 0.1492(3) 0.1100(3) 0.0650(17) Uani 1 1 d .
O20 O 0.8130(4) 0.1438(4) 0.1412(3) 0.0669(18) Uani 1 1 d .
O21 O 0.5295(3) 0.0582(2) 0.1199(2) 0.0452(11) Uani 1 1 d .
Si1 Si 0.45090(12) 0.00538(8) 0.11679(6) 0.0349(4) Uani 1 1 d .
Cl1 Cl 0.2672(5) 0.8669(2) 0.4713(3) 0.157(2) Uani 1 1 d .
Cl2 Cl 0.1159(3) 0.8686(3) 0.4043(3) 0.165(3) Uani 1 1 d .
Cl3 Cl 0.8957(2) 0.81327(14) 0.39047(16) 0.0935(10) Uani 1 1 d .
Cl4 Cl 0.9029(4) 0.9429(2) 0.3791(4) 0.165(3) Uani 1 1 d .
Cl5 Cl 0.8711(9) 0.8821(6) 0.4816(4) 0.257(6) Uani 1 1 d .
Cl6 Cl 0.2290(3) 0.9941(2) 0.25300(16) 0.1114(12) Uani 1 1 d .
Cl7 Cl 0.0727(3) 0.9396(2) 0.1986(2) 0.1230(14) Uani 1 1 d .
Cl8 Cl 0.2474(4) 0.8920(2) 0.1822(2) 0.1305(16) Uani 1 1 d .

loop_
_atom_site_aniso_label
_atom_site_aniso_U_11
_atom_site_aniso_U_22
_atom_site_aniso_U_33
_atom_site_aniso_U_23
_atom_site_aniso_U_13
_atom_site_aniso_U_12
C1 0.025(3) 0.028(3) 0.027(3) -0.001(2) -0.006(2) 0.001(2)
C2 0.022(3) 0.025(3) 0.031(3) 0.001(2) 0.002(2) 0.005(2)
C3 0.030(3) 0.031(3) 0.031(3) -0.006(2) -0.004(2) 0.007(2)
C4 0.020(3) 0.049(4) 0.031(3) -0.006(3) 0.000(2) 0.011(2)
C5 0.015(2) 0.036(3) 0.032(3) -0.008(2) 0.004(2) -0.003(2)
C6 0.019(2) 0.029(3) 0.028(3) -0.007(2) 0.004(2) -0.002(2)
C7 0.020(3) 0.027(3) 0.033(3) -0.006(2) 0.006(2) -0.002(2)
C8 0.017(2) 0.032(3) 0.022(2) -0.004(2) 0.0034(19) -0.001(2)
C9 0.022(2) 0.035(3) 0.018(2) -0.002(2) -0.0018(19) 0.001(2)
C10 0.021(3) 0.027(3) 0.022(2) 0.005(2) -0.0066(19) 0.002(2)
C11 0.028(3) 0.023(3) 0.029(3) -0.002(2) -0.001(2) -0.002(2)
C12 0.030(3) 0.027(3) 0.031(3) 0.004(2) -0.005(2) -0.003(2)
C13 0.030(3) 0.025(3) 0.044(3) -0.004(3) -0.004(2) 0.008(2)
C14 0.044(4) 0.029(3) 0.037(3) -0.004(3) -0.011(3) 0.011(3)
C15 0.047(4) 0.023(3) 0.039(3) -0.015(3) 0.004(3) 0.008(3)
C16 0.052(4) 0.044(4) 0.034(3) -0.025(3) 0.010(3) 0.014(3)
C17 0.033(3) 0.052(4) 0.026(3) -0.003(3) 0.002(2) 0.012(3)
C18 0.040(3) 0.043(4) 0.027(3) -0.002(3) 0.011(2) 0.000(3)
C19 0.027(3) 0.042(3) 0.031(3) -0.005(3) 0.017(2) 0.003(2)
C20 0.041(3) 0.036(3) 0.026(3) 0.004(2) 0.016(2) 0.009(3)
C21 0.026(3) 0.027(3) 0.032(3) -0.001(2) 0.008(2) -0.003(2)
C22 0.027(3) 0.031(3) 0.030(3) 0.011(2) 0.009(2) 0.001(2)
C23 0.031(3) 0.029(3) 0.030(3) 0.003(2) 0.008(2) 0.001(2)
C24 0.020(2) 0.027(3) 0.024(2) -0.009(2) -0.0017(19) 0.000(2)
C25 0.021(2) 0.026(3) 0.027(2) -0.009(2) 0.000(2) 0.001(2)
C26 0.015(2) 0.036(3) 0.021(2) 0.000(2) 0.0021(18) 0.000(2)
C27 0.019(3) 0.029(3) 0.031(3) 0.001(2) -0.005(2) -0.004(2)
C28 0.021(3) 0.033(3) 0.040(3) 0.005(2) 0.003(2) -0.006(2)
C29 0.024(3) 0.038(3) 0.044(3) -0.006(3) -0.015(2) -0.007(2)
C30 0.049(4) 0.024(3) 0.053(4) -0.017(3) -0.012(3) 0.001(3)
C31 0.045(4) 0.032(3) 0.045(3) -0.021(3) -0.009(3) -0.003(3)
C32 0.045(4) 0.037(4) 0.050(4) -0.021(3) -0.021(3) 0.010(3)
C33 0.054(4) 0.051(4) 0.038(3) -0.022(3) -0.012(3) 0.007(3)
C34 0.053(4) 0.057(4) 0.022(3) -0.013(3) 0.000(3) 0.013(3)
C35 0.057(4) 0.068(5) 0.022(3) -0.015(3) -0.006(3) 0.016(4)
C36 0.042(4) 0.064(5) 0.027(3) 0.008(3) 0.014(3) 0.019(3)
C37 0.073(5) 0.047(4) 0.027(3) 0.007(3) 0.024(3) 0.016(4)
C38 0.044(4) 0.044(4) 0.030(3) 0.011(3) 0.010(3) 0.005(3)
C39 0.046(4) 0.039(3) 0.032(3) 0.015(3) 0.013(3) 0.002(3)
C40 0.057(4) 0.034(3) 0.030(3) 0.008(3) -0.005(3) 0.007(3)
C41 0.030(3) 0.036(3) 0.038(3) 0.002(3) 0.003(2) 0.010(2)
C42 0.028(3) 0.028(3) 0.030(3) 0.002(2) -0.004(2) 0.009(2)
C43 0.013(2) 0.038(3) 0.029(3) -0.002(2) -0.0020(19) 0.004(2)
C44 0.014(2) 0.037(3) 0.039(3) 0.003(2) -0.004(2) 0.006(2)
C45 0.018(3) 0.043(4) 0.042(3) 0.002(3) -0.006(2) -0.004(2)
C46 0.021(3) 0.043(4) 0.052(4) -0.005(3) -0.013(3) -0.006(2)
C47 0.030(3) 0.035(3) 0.053(4) -0.007(3) -0.020(3) -0.007(3)
C48 0.050(4) 0.036(4) 0.047(4) -0.013(3) -0.015(3) -0.008(3)
C49 0.037(4) 0.059(5) 0.046(4) -0.022(3) -0.019(3) -0.001(3)
C50 0.055(4) 0.059(5) 0.036(3) -0.020(3) -0.022(3) 0.009(4)
C51 0.062(5) 0.062(5) 0.028(3) -0.011(3) -0.019(3) 0.016(4)
C52 0.068(5) 0.068(5) 0.023(3) 0.003(3) -0.009(3) 0.010(4)
C53 0.047(4) 0.067(5) 0.026(3) 0.006(3) 0.006(3) 0.023(4)
C54 0.061(5) 0.054(4) 0.025(3) 0.008(3) 0.000(3) 0.030(4)
C55 0.044(4) 0.068(5) 0.029(3) 0.003(3) -0.008(3) 0.016(3)
C56 0.030(3) 0.044(4) 0.035(3) -0.004(3) -0.006(2) 0.015(3)
C57 0.027(3) 0.041(3) 0.040(3) -0.004(3) -0.015(2) 0.011(2)
C58 0.033(3) 0.042(4) 0.041(3) 0.000(3) -0.019(3) 0.000(3)
C59 0.040(4) 0.054(4) 0.043(3) -0.004(3) -0.027(3) 0.002(3)
C60 0.041(4) 0.067(5) 0.032(3) -0.010(3) -0.018(3) 0.016(3)
C61 0.027(3) 0.033(3) 0.029(3) 0.007(2) 0.005(2) 0.007(2)
C62 0.025(3) 0.036(3) 0.032(3) 0.002(3) 0.001(2) 0.001(2)
C63 0.040(4) 0.062(5) 0.060(5) 0.017(4) 0.003(3) 0.001(3)
C64 0.069(7) 0.208(18) 0.070(6) 0.044(9) -0.002(5) -0.063(9)
C65 0.028(3) 0.035(3) 0.024(2) 0.000(2) -0.006(2) 0.008(2)
C66 0.038(3) 0.037(3) 0.028(3) 0.011(3) -0.008(2) 0.003(3)
C67 0.021(3) 0.046(4) 0.036(3) -0.001(3) -0.006(2) 0.004(2)
C68 0.033(3) 0.030(3) 0.042(3) -0.008(3) -0.002(3) 0.006(2)
C69 0.029(3) 0.047(4) 0.077(5) -0.023(4) -0.008(3) 0.008(3)
C70 0.063(6) 0.072(7) 0.183(15) -0.031(8) 0.069(9) -0.016(6)
C71 0.120(11) 0.088(8) 0.133(11) -0.076(8) -0.079(9) 0.060(8)
C72 0.037(3) 0.049(4) 0.045(4) -0.009(3) -0.002(3) 0.004(3)
C73 0.037(3) 0.030(3) 0.041(3) 0.008(3) 0.004(3) 0.004(2)
C74 0.056(5) 0.031(4) 0.052(4) 0.009(3) -0.004(3) 0.005(3)
C75 0.129(10) 0.076(6) 0.192(13) 0.063(8) -0.052(9) -0.010(6)
C76 0.129(10) 0.076(6) 0.192(13) 0.063(8) -0.052(9) -0.010(6)
C77 0.029(3) 0.031(3) 0.046(3) 0.006(3) 0.009(3) 0.000(2)
C78 0.053(4) 0.036(3) 0.044(3) -0.010(3) -0.003(3) 0.006(3)
C79 0.027(3) 0.039(3) 0.042(3) -0.011(3) -0.007(2) 0.011(2)
C80 0.036(3) 0.036(3) 0.026(2) -0.007(2) 0.003(2) 0.005(3)
C81 0.044(4) 0.046(4) 0.056(4) 0.017(3) 0.003(3) 0.011(3)
C82 0.123(8) 0.069(5) 0.106(7) 0.016(5) 0.051(6) 0.001(5)
C83 0.123(8) 0.069(5) 0.106(7) 0.016(5) 0.051(6) 0.001(5)
C84 0.054(4) 0.047(4) 0.028(3) -0.004(3) 0.005(3) 0.015(3)
C85 0.020(3) 0.042(4) 0.041(3) 0.001(3) 0.001(2) -0.005(2)
C86 0.071(3) 0.065(2) 0.232(8) 0.006(4) 0.051(4) -0.023(2)
C87 0.071(3) 0.065(2) 0.232(8) 0.006(4) 0.051(4) -0.023(2)
C88 0.071(3) 0.065(2) 0.232(8) 0.006(4) 0.051(4) -0.023(2)
C89 0.016(3) 0.047(4) 0.041(3) 0.006(3) 0.008(2) -0.003(2)
C90 0.027(3) 0.042(4) 0.053(4) -0.011(3) 0.000(3) 0.004(3)
C91 0.021(3) 0.076(5) 0.045(4) -0.001(4) 0.004(3) -0.004(3)
C92 0.026(3) 0.052(4) 0.035(3) 0.004(3) -0.003(2) 0.008(3)
C93 0.051(5) 0.088(7) 0.081(6) 0.045(6) -0.017(4) -0.014(5)
C94 0.080(8) 0.160(15) 0.122(11) 0.095(12) -0.008(8) -0.017(9)
C95 0.076(8) 0.077(9) 0.24(2) -0.035(12) -0.054(12) -0.003(7)
C96 0.032(3) 0.058(4) 0.045(3) -0.006(3) 0.003(3) 0.011(3)
C97 0.056(4) 0.035(4) 0.048(4) -0.011(3) -0.008(3) 0.009(3)
C98 0.099(5) 0.080(4) 0.073(4) -0.034(3) -0.006(3) 0.011(4)
C99 0.099(5) 0.080(4) 0.073(4) -0.034(3) -0.006(3) 0.011(4)
C100 0.099(5) 0.080(4) 0.073(4) -0.034(3) -0.006(3) 0.011(4)
C101 0.151(18) 0.094(12) 0.29(3) -0.063(17) 0.08(2) -0.015(12)
C102 0.056(6) 0.087(8) 0.135(11) -0.027(8) 0.004(7) 0.017(6)
C103 0.131(13) 0.077(8) 0.113(10) -0.016(8) 0.023(9) -0.028(9)
O1 0.027(2) 0.060(3) 0.065(3) -0.019(3) 0.002(2) 0.007(2)
O2 0.027(2) 0.051(3) 0.056(3) -0.002(2) -0.004(2) -0.003(2)
O3 0.029(2) 0.053(3) 0.031(2) 0.010(2) 0.0005(17) 0.0031(19)
O4 0.028(2) 0.035(2) 0.031(2) 0.0020(17) -0.0074(16) -0.0022(16)
O5 0.028(2) 0.040(3) 0.078(3) -0.019(3) -0.002(2) 0.005(2)
O6 0.023(2) 0.049(3) 0.058(3) -0.011(2) -0.010(2) 0.0096(19)
O7 0.029(2) 0.038(2) 0.057(3) -0.011(2) -0.0040(19) 0.0111(19)
O8 0.048(3) 0.046(3) 0.118(6) 0.016(4) 0.004(4) 0.015(3)
O9 0.087(5) 0.044(3) 0.071(4) 0.026(3) 0.010(3) -0.005(3)
O10 0.031(2) 0.043(3) 0.075(3) -0.024(3) 0.002(2) 0.005(2)
O11 0.040(2) 0.033(2) 0.037(2) 0.0007(18) 0.0076(18) 0.0055(18)
O12 0.035(2) 0.040(2) 0.039(2) -0.0031(19) 0.0065(18) 0.0045(19)
O13 0.039(3) 0.032(2) 0.050(3) -0.008(2) 0.006(2) 0.0093(19)
O14 0.047(3) 0.041(3) 0.040(2) -0.005(2) -0.006(2) 0.009(2)
O15 0.071(3) 0.065(2) 0.232(8) 0.006(4) 0.051(4) -0.023(2)
O16 0.071(3) 0.065(2) 0.232(8) 0.006(4) 0.051(4) -0.023(2)
O17 0.053(3) 0.045(3) 0.062(3) 0.002(3) -0.010(3) 0.022(2)
O18 0.024(2) 0.055(3) 0.047(2) -0.006(2) -0.0066(18) 0.0036(19)
O19 0.048(3) 0.066(4) 0.081(4) 0.035(3) -0.017(3) -0.007(3)
O20 0.036(3) 0.087(5) 0.078(4) 0.031(4) 0.004(3) -0.016(3)
O21 0.029(2) 0.049(3) 0.057(3) -0.005(2) -0.007(2) 0.007(2)
Si1 0.0297(8) 0.0396(9) 0.0354(8) -0.0079(7) -0.0046(6) 0.0107(7)
Cl1 0.162(5) 0.105(3) 0.203(6) -0.011(4) -0.035(4) -0.043(3)
Cl2 0.0663(19) 0.157(4) 0.271(7) -0.086(5) 0.012(3) -0.019(2)
Cl3 0.0809(17) 0.0696(16) 0.130(3) -0.0343(17) -0.0191(17) 0.0001(13)
Cl4 0.121(3) 0.096(3) 0.278(8) 0.009(4) -0.008(5) 0.034(3)
Cl5 0.256(11) 0.307(14) 0.207(8) -0.110(9) -0.010(8) 0.098(10)
Cl6 0.097(2) 0.125(3) 0.112(2) -0.036(2) 0.0009(19) 0.006(2)
Cl7 0.112(3) 0.108(3) 0.149(4) -0.006(3) -0.033(3) -0.010(2)
Cl8 0.135(4) 0.089(2) 0.168(4) -0.027(3) 0.029(3) -0.020(2)

loop_
_atom_type_symbol
_atom_type_description
_atom_type_scat_dispersion_real
_atom_type_scat_dispersion_imag
_atom_type_scat_source
C C 0.0181 0.0091 'International Tables Vol C Tables 4.2.6.8 and 6.1.1.4'
H H 0.0000 0.0000 'International Tables Vol C Tables 4.2.6.8 and 6.1.1.4'
O O 0.0492 0.0322 'International Tables Vol C Tables 4.2.6.8 and 6.1.1.4'
Si Si 0.2541 0.3302 'International Tables Vol C Tables 4.2.6.8 and 6.1.1.4'
Cl Cl 0.3639 0.7018 'International Tables Vol C Tables 4.2.6.8 and 6.1.1.4'

loop_
_geom_angle_atom_site_label_1
_geom_angle_atom_site_label_2
_geom_angle_atom_site_label_3
_geom_angle
C6 C1 C9 105.1(5)
C6 C1 C61 125.5(5)
C9 C1 C61 127.2(5)
C6 C1 C2 114.6(5)
C9 C1 C2 115.6(5)
C61 C1 C2 58.6(4)
C12 C2 C3 105.9(5)
C12 C2 C61 126.4(5)
C3 C2 C61 124.5(5)
C12 C2 C1 116.7(5)
C3 C2 C1 116.4(5)
C61 C2 C1 58.0(4)
C4 C3 C14 119.9(6)
C4 C3 C2 122.1(6)
C14 C3 C2 107.5(6)
C3 C4 C17 119.8(6)
C3 C4 C5 122.5(5)
C17 C4 C5 106.8(6)
C6 C5 C19 118.5(5)
C6 C5 C4 119.9(5)
C19 C5 C4 107.5(5)
C5 C6 C7 120.4(6)
C5 C6 C1 123.4(5)
C7 C6 C1 109.0(5)
C21 C7 C6 121.6(5)
C21 C7 C8 121.2(5)
C6 C7 C8 106.3(5)
C9 C8 C24 121.7(5)
C9 C8 C7 109.9(5)
C24 C8 C7 119.4(5)
C8 C9 C10 119.8(5)
C8 C9 C1 108.3(5)
C10 C9 C1 122.1(5)
C9 C10 C26 119.8(5)
C9 C10 C11 122.7(5)
C26 C10 C11 107.4(5)
C12 C11 C28 121.2(5)
C12 C11 C10 119.5(5)
C28 C11 C10 108.9(5)
C11 C12 C13 118.5(5)
C11 C12 C2 122.9(5)
C13 C12 C2 108.2(5)
C30 C13 C12 120.3(6)
C30 C13 C14 119.4(6)
C12 C13 C14 108.8(5)
C15 C14 C3 122.0(7)
C15 C14 C13 119.6(6)
C3 C14 C13 108.9(5)
C14 C15 C32 122.1(7)
C14 C15 C16 119.1(6)
C32 C15 C16 108.1(6)
C17 C16 C15 118.5(6)
C17 C16 C34 119.4(7)
C15 C16 C34 107.1(7)
C16 C17 C18 119.5(6)
C16 C17 C4 120.4(7)
C18 C17 C4 108.9(6)
C36 C18 C17 121.9(7)
C36 C18 C19 120.4(7)
C17 C18 C19 108.2(6)
C20 C19 C18 119.5(6)
C20 C19 C5 119.5(5)
C18 C19 C5 108.6(6)
C19 C20 C38 120.4(6)
C19 C20 C21 119.8(5)
C38 C20 C21 111.1(5)
C7 C21 C20 119.8(5)
C7 C21 C22 123.7(5)
C20 C21 C22 106.5(5)
C21 C22 C39 105.9(5)
C21 C22 C73 126.4(5)
C39 C22 C73 125.0(5)
C21 C22 C23 116.7(5)
C39 C22 C23 115.6(5)
C73 C22 C23 57.4(4)
C42 C23 C73 126.4(5)
C42 C23 C24 105.2(5)
C73 C23 C24 125.6(5)
C42 C23 C22 116.4(5)
C73 C23 C22 58.9(4)
C24 C23 C22 115.1(5)
C8 C24 C25 118.5(5)
C8 C24 C23 123.4(5)
C25 C24 C23 108.6(5)
C26 C25 C24 120.5(5)
C26 C25 C43 119.3(5)
C24 C25 C43 109.3(5)
C25 C26 C10 119.3(5)
C25 C26 C27 123.8(5)
C10 C26 C27 108.3(5)
C28 C27 C26 105.6(5)
C28 C27 C85 126.9(5)
C26 C27 C85 123.8(5)
C28 C27 C45 117.1(5)
C26 C27 C45 116.0(5)
C85 C27 C45 59.2(4)
C29 C28 C11 121.8(6)
C29 C28 C27 120.3(6)
C11 C28 C27 108.7(5)
C28 C29 C47 124.4(6)
C28 C29 C30 117.3(5)
C47 C29 C30 104.5(6)
C13 C30 C31 119.4(7)
C13 C30 C29 120.7(5)
C31 C30 C29 109.5(6)
C30 C31 C32 122.2(7)
C30 C31 C48 106.8(6)
C32 C31 C48 120.2(7)
C31 C32 C15 117.2(6)
C31 C32 C33 120.0(7)
C15 C32 C33 108.3(7)
C50 C33 C34 119.7(7)
C50 C33 C32 119.4(7)
C34 C33 C32 108.5(6)
C35 C34 C33 119.9(7)
C35 C34 C16 121.5(7)
C33 C34 C16 107.8(7)
C34 C35 C52 121.0(8)
C34 C35 C36 118.6(6)
C52 C35 C36 108.4(7)
C18 C36 C37 120.2(7)
C18 C36 C35 118.8(7)
C37 C36 C35 105.8(7)
C53 C37 C38 121.0(6)
C53 C37 C36 109.8(8)
C38 C37 C36 118.8(7)
C20 C38 C37 120.3(7)
C20 C38 C39 108.0(5)
C37 C38 C39 119.1(7)
C40 C39 C38 119.9(7)
C40 C39 C22 122.7(6)
C38 C39 C22 107.5(6)
C39 C40 C54 120.3(7)
C39 C40 C41 121.5(6)
C54 C40 C41 106.9(6)
C42 C41 C56 121.4(6)
C42 C41 C40 118.9(6)
C56 C41 C40 107.4(6)
C41 C42 C43 117.9(6)
C41 C42 C23 124.4(6)
C43 C42 C23 108.9(5)
C44 C43 C42 121.7(5)
C44 C43 C25 121.7(5)
C42 C43 C25 106.9(5)
C43 C44 C57 117.8(6)
C43 C44 C45 123.1(5)
C57 C44 C45 108.1(6)
C46 C45 C44 105.8(5)
C46 C45 C85 127.4(6)
C44 C45 C85 123.8(6)
C46 C45 C27 116.4(5)
C44 C45 C27 115.7(5)
C85 C45 C27 58.5(4)
C47 C46 C58 117.5(7)
C47 C46 C45 123.2(6)
C58 C46 C45 108.3(6)
C48 C47 C46 121.4(7)
C48 C47 C29 110.0(6)
C46 C47 C29 118.0(6)
C47 C48 C49 122.0(7)
C47 C48 C31 109.2(6)
C49 C48 C31 118.5(7)
C48 C49 C50 121.3(7)
C48 C49 C59 118.4(7)
C50 C49 C59 107.3(8)
C33 C50 C49 120.6(7)
C33 C50 C51 119.4(8)
C49 C50 C51 107.6(7)
C52 C51 C60 119.3(8)
C52 C51 C50 119.4(7)
C60 C51 C50 108.8(8)
C51 C52 C35 120.6(8)
C51 C52 C53 120.9(8)
C35 C52 C53 107.2(7)
C54 C53 C37 120.2(7)
C54 C53 C52 118.0(8)
C37 C53 C52 108.7(7)
C53 C54 C55 120.6(8)
C53 C54 C40 119.3(8)
C55 C54 C40 108.0(6)
C60 C55 C56 122.5(8)
C60 C55 C54 118.6(7)
C56 C55 C54 106.8(7)
C57 C56 C41 119.3(6)
C57 C56 C55 118.1(7)
C41 C56 C55 110.9(6)
C56 C57 C44 121.6(6)
C56 C57 C58 120.6(6)
C44 C57 C58 108.6(6)
C59 C58 C46 122.2(7)
C59 C58 C57 118.3(7)
C46 C58 C57 108.6(6)
C58 C59 C60 121.0(7)
C58 C59 C49 118.2(7)
C60 C59 C49 109.5(7)
C55 C60 C59 119.4(7)
C55 C60 C51 122.6(8)
C59 C60 C51 106.8(7)
C62 C61 C1 116.9(5)
C62 C61 C65 115.3(5)
C1 C61 C65 117.2(5)
C62 C61 C2 116.0(5)
C1 C61 C2 63.5(4)
C65 C61 C2 118.1(5)
O1 C62 O2 124.5(6)
O1 C62 C61 124.4(6)
O2 C62 C61 111.1(5)
C64 C63 O2 114.7(8)
C64 C63 H63A 108.6
O2 C63 H63A 108.6
C64 C63 H63B 108.6
O2 C63 H63B 108.6
H63A C63 H63B 107.6
C63 C64 H64A 109.5
C63 C64 H64B 109.5
H64A C64 H64B 109.5
C63 C64 H64C 109.5
H64A C64 H64C 109.5
H64B C64 H64C 109.5
O3 C65 O4 127.1(5)
O3 C65 C61 124.4(5)
O4 C65 C61 108.5(5)
O4 C66 C67 111.4(5)
O4 C66 H66A 109.3
C67 C66 H66A 109.3
O4 C66 H66B 109.3
C67 C66 H66B 109.3
H66A C66 H66B 108.0
O6 C67 C68 102.7(5)
O6 C67 C66 108.8(5)
C68 C67 C66 118.1(5)
O6 C67 H67 109.0
C68 C67 H67 109.0
C66 C67 H67 109.0
O5 C68 C67 102.7(5)
O5 C68 C72 109.2(5)
C67 C68 C72 116.8(6)
O5 C68 H68 109.3
C67 C68 H68 109.3
C72 C68 H68 109.3
O6 C69 O5 106.0(5)
O6 C69 C70 111.5(8)
O5 C69 C70 111.7(8)
O6 C69 C71 107.7(8)
O5 C69 C71 105.9(8)
C70 C69 C71 113.7(12)
C69 C70 H70A 109.5
C69 C70 H70B 109.5
H70A C70 H70B 109.5
C69 C70 H70C 109.5
H70A C70 H70C 109.5
H70B C70 H70C 109.5
C69 C71 H71A 109.5
C69 C71 H71B 109.5
H71A C71 H71B 109.5
C69 C71 H71C 109.5
H71A C71 H71C 109.5
H71B C71 H71C 109.5
O7 C72 C68 111.1(6)
O7 C72 H72A 109.4
C68 C72 H72A 109.4
O7 C72 H72B 109.4
C68 C72 H72B 109.4
H72A C72 H72B 108.0
C23 C73 C22 63.7(4)
C23 C73 C77 116.2(5)
C22 C73 C77 119.4(5)
C23 C73 C74 118.7(6)
C22 C73 C74 118.5(6)
C77 C73 C74 112.4(6)
O8 C74 O9 125.2(7)
O8 C74 C73 126.6(7)
O9 C74 C73 108.2(7)
C76 C75 O9 107.2(14)
C76 C75 H75A 110.3
O9 C75 H75A 110.3
C76 C75 H75B 110.3
O9 C75 H75B 110.3
H75A C75 H75B 108.5
C75 C76 H76A 109.5
C75 C76 H76B 109.5
H76A C76 H76B 109.5
C75 C76 H76C 109.5
H76A C76 H76C 109.5
H76B C76 H76C 109.5
O10 C77 O11 124.1(7)
O10 C77 C73 127.3(6)
O11 C77 C73 108.5(5)
O11 C78 C79 110.7(6)
O11 C78 H78A 109.5
C79 C78 H78A 109.5
O11 C78 H78B 109.5
C79 C78 H78B 109.5
H78A C78 H78B 108.1
O13 C79 C80 102.6(5)
O13 C79 C78 108.2(5)
C80 C79 C78 117.4(5)
O13 C79 H79 109.4
C80 C79 H79 109.4
C78 C79 H79 109.4
O12 C80 C79 102.2(5)
O12 C80 C84 111.7(5)
C79 C80 C84 116.7(6)
O12 C80 H80 108.6
C79 C80 H80 108.6
C84 C80 H80 108.6
O13 C81 O12 105.8(6)
O13 C81 C82 113.5(9)
O12 C81 C82 106.1(8)
O13 C81 C83 106.1(7)
O12 C81 C83 102.2(7)
C82 C81 C83 121.5(10)
C81 C82 H82A 109.5
C81 C82 H82B 109.5
H82A C82 H82B 109.5
C81 C82 H82C 109.5
H82A C82 H82C 109.5
H82B C82 H82C 109.5
C81 C83 H83A 109.5
C81 C83 H83B 109.5
H83A C83 H83B 109.5
C81 C83 H83C 109.5
H83A C83 H83C 109.5
H83B C83 H83C 109.5
O14 C84 C80 110.1(5)
O14 C84 H84A 109.6
C80 C84 H84A 109.6
O14 C84 H84B 109.6
C80 C84 H84B 109.6
H84A C84 H84B 108.2
C86 C85 C27 118.0(8)
C86 C85 C89 114.2(8)
C27 C85 C89 116.5(5)
C86 C85 C45 119.1(10)
C27 C85 C45 62.3(4)
C89 C85 C45 117.1(6)
O15 C86 O16 121.3(11)
O15 C86 C85 124.4(14)
O16 C86 C85 112.9(12)
C88 C87 O16 95.9(12)
C88 C87 H87A 112.6
O16 C87 H87A 112.6
C88 C87 H87B 112.6
O16 C87 H87B 112.6
H87A C87 H87B 110.1
C87 C88 H88A 109.5
C87 C88 H88B 109.5
H88A C88 H88B 109.5
C87 C88 H88C 109.5
H88A C88 H88C 109.5
H88B C88 H88C 109.5
O17 C89 O18 126.3(7)
O17 C89 C85 124.4(6)
O18 C89 C85 109.3(5)
O18 C90 C91 109.1(6)
O18 C90 H90A 109.9
C91 C90 H90A 109.9
O18 C90 H90B 109.9
C91 C90 H90B 109.9
H90A C90 H90B 108.3
O20 C91 C90 111.8(6)
O20 C91 C92 103.0(7)
C90 C91 C92 114.6(6)
O20 C91 H91 109.0
C90 C91 H91 109.0
C92 C91 H91 109.0
O19 C92 C96 109.4(6)
O19 C92 C91 101.5(6)
C96 C92 C91 111.4(6)
O19 C92 H92 111.4
C96 C92 H92 111.4
C91 C92 H92 111.4
O19 C93 O20 106.9(8)
O19 C93 C95 107.9(10)
O20 C93 C95 106.2(10)
O19 C93 C94 112.6(10)
O20 C93 C94 104.5(10)
C95 C93 C94 117.9(14)
C93 C94 H94A 109.5
C93 C94 H94B 109.5
H94A C94 H94B 109.5
C93 C94 H94C 109.5
H94A C94 H94C 109.5
H94B C94 H94C 109.5
C93 C95 H95A 109.5
C93 C95 H95B 109.5
H95A C95 H95B 109.5
C93 C95 H95C 109.5
H95A C95 H95C 109.5
H95B C95 H95C 109.5
O21 C96 C92 107.7(6)
O21 C96 H96A 110.2
C92 C96 H96A 110.2
O21 C96 H96B 110.2
C92 C96 H96B 110.2
H96A C96 H96B 108.5
C98 C97 C99 105.6(9)
C98 C97 C100 107.6(8)
C99 C97 C100 113.5(9)
C98 C97 Si1 109.6(7)
C99 C97 Si1 110.2(6)
C100 C97 Si1 110.2(6)
C97 C98 H98A 109.5
C97 C98 H98B 109.5
H98A C98 H98B 109.5
C97 C98 H98C 109.5
H98A C98 H98C 109.5
H98B C98 H98C 109.5
C97 C99 H99A 109.5
C97 C99 H99B 109.5
H99A C99 H99B 109.5
C97 C99 H99C 109.5
H99A C99 H99C 109.5
H99B C99 H99C 109.5
C97 C100 H10A 109.5
C97 C100 H10B 109.5
H10A C100 H10B 109.5
C97 C100 H10C 109.5
H10A C100 H10C 109.5
H10B C100 H10C 109.5
Cl2 C101 Cl1 102.3(15)
Cl2 C101 H10D 111.3
Cl1 C101 H10D 111.3
Cl2 C101 H10E 111.3
Cl1 C101 H10E 111.3
H10D C101 H10E 109.2
Cl5 C102 Cl4 129.1(10)
Cl5 C102 Cl3 110.3(9)
Cl4 C102 Cl3 109.0(8)
Cl5 C102 H102 101.3
Cl4 C102 H102 101.3
Cl3 C102 H102 101.3
Cl8 C103 Cl7 107.0(8)
Cl8 C103 Cl6 109.5(11)
Cl7 C103 Cl6 109.7(9)
Cl8 C103 H103 110.2
Cl7 C103 H103 110.2
Cl6 C103 H103 110.2
C62 O2 C63 118.7(6)
C65 O4 C66 114.1(5)
C69 O5 C68 107.0(5)
C69 O6 C67 109.5(5)
C72 O7 Si1 125.5(5)
C74 O9 C75 111.3(10)
C77 O11 C78 116.8(5)
C81 O12 C80 109.7(5)
C81 O13 C79 109.5(5)
C84 O14 Si1 122.6(5)
C86 O16 C87 102.7(12)
C89 O18 C90 117.8(5)
C93 O19 C92 108.9(6)
C91 O20 C93 109.9(6)
C96 O21 Si1 123.8(5)
O14 Si1 O21 111.2(3)
O14 Si1 O7 107.6(3)
O21 Si1 O7 104.9(3)
O14 Si1 C97 107.3(3)
O21 Si1 C97 113.4(3)
O7 Si1 C97 112.4(3)

loop_
_geom_bond_atom_site_label_1
_geom_bond_atom_site_label_2
_geom_bond_distance
C1 C6 1.479(8)
C1 C9 1.496(8)
C1 C61 1.520(8)
C1 C2 1.604(8)
C2 C12 1.483(8)
C2 C3 1.501(8)
C2 C61 1.530(8)
C3 C4 1.348(10)
C3 C14 1.421(9)
C4 C17 1.464(8)
C4 C5 1.468(9)
C5 C6 1.393(8)
C5 C19 1.455(9)
C6 C7 1.424(8)
C7 C21 1.356(9)
C7 C8 1.491(7)
C8 C9 1.382(9)
C8 C24 1.409(8)
C9 C10 1.392(8)
C10 C26 1.436(7)
C10 C11 1.467(8)
C11 C12 1.413(9)
C11 C28 1.420(8)
C12 C13 1.417(9)
C13 C30 1.405(10)
C13 C14 1.464(10)
C14 C15 1.377(9)
C15 C32 1.438(10)
C15 C16 1.451(11)
C16 C17 1.391(11)
C16 C34 1.467(11)
C17 C18 1.431(10)
C18 C36 1.394(10)
C18 C19 1.442(9)
C19 C20 1.411(9)
C20 C38 1.415(10)
C20 C21 1.431(8)
C21 C22 1.486(8)
C22 C39 1.492(9)
C22 C73 1.511(9)
C22 C23 1.582(7)
C23 C42 1.478(9)
C23 C73 1.488(9)
C23 C24 1.499(8)
C24 C25 1.413(8)
C25 C26 1.397(9)
C25 C43 1.476(7)
C26 C27 1.488(8)
C27 C28 1.470(9)
C27 C85 1.524(8)
C27 C45 1.584(8)
C28 C29 1.373(9)
C29 C47 1.470(9)
C29 C30 1.481(10)
C30 C31 1.417(10)
C31 C32 1.421(12)
C31 C48 1.469(11)
C32 C33 1.443(12)
C33 C50 1.419(11)
C33 C34 1.431(12)
C34 C35 1.374(12)
C35 C52 1.434(12)
C35 C36 1.485(13)
C36 C37 1.448(11)
C37 C53 1.409(13)
C37 C38 1.429(11)
C38 C39 1.445(10)
C39 C40 1.386(11)
C40 C54 1.473(10)
C40 C41 1.492(10)
C41 C42 1.377(9)
C41 C56 1.413(10)
C42 C43 1.453(9)
C43 C44 1.378(9)
C44 C57 1.421(9)
C44 C45 1.498(9)
C45 C46 1.471(10)
C45 C85 1.536(9)
C46 C47 1.401(10)
C46 C58 1.433(10)
C47 C48 1.379(11)
C48 C49 1.407(12)
C49 C50 1.427(13)
C49 C59 1.448(12)
C50 C51 1.453(13)
C51 C52 1.376(14)
C51 C60 1.435(11)
C52 C53 1.463(13)
C53 C54 1.402(10)
C54 C55 1.467(13)
C55 C60 1.352(13)
C55 C56 1.453(9)
C56 C57 1.386(11)
C57 C58 1.459(10)
C58 C59 1.407(11)
C59 C60 1.426(12)
C61 C62 1.515(8)
C61 C65 1.528(8)
C62 O1 1.191(8)
C62 O2 1.330(8)
C63 C64 1.455(15)
C63 O2 1.457(9)
C63 H63A 0.9900
C63 H63B 0.9900
C64 H64A 0.9800
C64 H64B 0.9800
C64 H64C 0.9800
C65 O3 1.167(8)
C65 O4 1.347(7)
C66 O4 1.456(7)
C66 C67 1.499(9)
C66 H66A 0.9900
C66 H66B 0.9900
C67 O6 1.413(8)
C67 C68 1.494(9)
C67 H67 1.0000
C68 O5 1.443(8)
C68 C72 1.495(9)
C68 H68 1.0000
C69 O6 1.409(9)
C69 O5 1.442(8)
C69 C70 1.471(16)
C69 C71 1.534(15)
C70 H70A 0.9800
C70 H70B 0.9800
C70 H70C 0.9800
C71 H71A 0.9800
C71 H71B 0.9800
C71 H71C 0.9800
C72 O7 1.399(9)
C72 H72A 0.9900
C72 H72B 0.9900
C73 C77 1.519(10)
C73 C74 1.524(9)
C74 O8 1.145(11)
C74 O9 1.343(10)
C75 C76 1.41(2)
C75 O9 1.499(16)
C75 H75A 0.9900
C75 H75B 0.9900
C76 H76A 0.9800
C76 H76B 0.9800
C76 H76C 0.9800
C77 O10 1.183(9)
C77 O11 1.344(8)
C78 O11 1.457(8)
C78 C79 1.509(11)
C78 H78A 0.9900
C78 H78B 0.9900
C79 O13 1.437(8)
C79 C80 1.499(9)
C79 H79 1.0000
C80 O12 1.418(8)
C80 C84 1.521(9)
C80 H80 1.0000
C81 O13 1.402(10)
C81 O12 1.408(9)
C81 C82 1.462(15)
C81 C83 1.65(2)
C82 H82A 0.9800
C82 H82B 0.9800
C82 H82C 0.9800
C83 H83A 0.9800
C83 H83B 0.9800
C83 H83C 0.9800
C84 O14 1.434(8)
C84 H84A 0.9900
C84 H84B 0.9900
C85 C86 1.493(14)
C85 C89 1.528(10)
C86 O15 1.196(19)
C86 O16 1.233(19)
C87 C88 1.455(17)
C87 O16 1.598(17)
C87 H87A 0.9900
C87 H87B 0.9900
C88 H88A 0.9800
C88 H88B 0.9800
C88 H88C 0.9800
C89 O17 1.194(8)
C89 O18 1.310(8)
C90 O18 1.438(9)
C90 C91 1.469(11)
C90 H90A 0.9900
C90 H90B 0.9900
C91 O20 1.420(11)
C91 C92 1.560(9)
C91 H91 1.0000
C92 O19 1.434(9)
C92 C96 1.485(11)
C92 H92 1.0000
C93 O19 1.389(11)
C93 O20 1.433(12)
C93 C95 1.49(2)
C93 C94 1.532(17)
C94 H94A 0.9800
C94 H94B 0.9800
C94 H94C 0.9800
C95 H95A 0.9800
C95 H95B 0.9800
C95 H95C 0.9800
C96 O21 1.425(8)
C96 H96A 0.9900
C96 H96B 0.9900
C97 C98 1.418(16)
C97 C99 1.453(16)
C97 C100 1.559(14)
C97 Si1 1.872(7)
C98 H98A 0.9800
C98 H98B 0.9800
C98 H98C 0.9800
C99 H99A 0.9800
C99 H99B 0.9800
C99 H99C 0.9800
C100 H10A 0.9800
C100 H10B 0.9800
C100 H10C 0.9800
C101 Cl2 1.59(2)
C101 Cl1 2.04(3)
C101 H10D 0.9900
C101 H10E 0.9900
C102 Cl5 1.66(2)
C102 Cl4 1.695(18)
C102 Cl3 1.799(13)
C102 H102 1.0000
C103 Cl8 1.724(18)
C103 Cl7 1.785(18)
C103 Cl6 1.842(17)
C103 H103 1.0000
O7 Si1 1.644(5)
O14 Si1 1.627(5)
O21 Si1 1.639(6)

loop_
_geom_torsion_atom_site_label_1
_geom_torsion_atom_site_label_2
_geom_torsion_atom_site_label_3
_geom_torsion_atom_site_label_4
_geom_torsion
C6 C1 C2 C12 124.1(5)
C9 C1 C2 C12 1.6(7)
C61 C1 C2 C12 -118.0(6)
C6 C1 C2 C3 -2.2(7)
C9 C1 C2 C3 -124.7(5)
C61 C1 C2 C3 115.8(5)
C6 C1 C2 C61 -117.9(5)
C9 C1 C2 C61 119.6(5)
C12 C2 C3 C4 -136.5(6)
C61 C2 C3 C4 62.8(8)
C1 C2 C3 C4 -5.0(8)
C12 C2 C3 C14 8.1(6)
C61 C2 C3 C14 -152.6(6)
C1 C2 C3 C14 139.6(5)
C14 C3 C4 C17 4.1(9)
C2 C3 C4 C17 144.6(6)
C14 C3 C4 C5 -135.3(6)
C2 C3 C4 C5 5.1(9)
C3 C4 C5 C6 2.7(8)
C17 C4 C5 C6 -141.2(6)
C3 C4 C5 C19 142.1(6)
C17 C4 C5 C19 -1.8(6)
C19 C5 C6 C7 1.4(8)
C4 C5 C6 C7 136.4(6)
C19 C5 C6 C1 -145.7(6)
C4 C5 C6 C1 -10.7(8)
C9 C1 C6 C5 138.0(5)
C61 C1 C6 C5 -57.8(8)
C2 C1 C6 C5 10.0(7)
C9 C1 C6 C7 -12.3(6)
C61 C1 C6 C7 151.8(5)
C2 C1 C6 C7 -140.3(5)
C5 C6 C7 C21 1.8(8)
C1 C6 C7 C21 153.1(5)
C5 C6 C7 C8 -142.8(5)
C1 C6 C7 C8 8.6(6)
C21 C7 C8 C9 -145.9(5)
C6 C7 C8 C9 -1.2(6)
C21 C7 C8 C24 1.6(8)
C6 C7 C8 C24 146.3(5)
C24 C8 C9 C10 -6.8(8)
C7 C8 C9 C10 139.9(5)
C24 C8 C9 C1 -153.2(5)
C7 C8 C9 C1 -6.5(6)
C6 C1 C9 C8 11.5(6)
C61 C1 C9 C8 -152.3(6)
C2 C1 C9 C8 138.9(5)
C6 C1 C9 C10 -134.1(5)
C61 C1 C9 C10 62.1(8)
C2 C1 C9 C10 -6.6(7)
C8 C9 C10 C26 5.6(7)
C1 C9 C10 C26 147.4(5)
C8 C9 C10 C11 -135.5(5)
C1 C9 C10 C11 6.2(8)
C9 C10 C11 C12 -0.2(8)
C26 C10 C11 C12 -145.4(5)
C9 C10 C11 C28 145.2(5)
C26 C10 C11 C28 0.0(6)
C28 C11 C12 C13 -5.4(9)
C10 C11 C12 C13 135.6(6)
C28 C11 C12 C2 -146.1(6)
C10 C11 C12 C2 -5.1(8)
C3 C2 C12 C11 135.5(6)
C61 C2 C12 C11 -64.3(8)
C1 C2 C12 C11 4.1(8)
C3 C2 C12 C13 -8.7(6)
C61 C2 C12 C13 151.5(6)
C1 C2 C12 C13 -140.0(5)
C11 C12 C13 C30 3.3(9)
C2 C12 C13 C30 149.3(6)
C11 C12 C13 C14 -139.9(6)
C2 C12 C13 C14 6.0(7)
C4 C3 C14 C15 -5.2(9)
C2 C3 C14 C15 -150.7(6)
C4 C3 C14 C13 140.9(6)
C2 C3 C14 C13 -4.7(7)
C30 C13 C14 C15 2.6(9)
C12 C13 C14 C15 146.2(6)
C30 C13 C14 C3 -144.5(6)
C12 C13 C14 C3 -0.8(7)
C3 C14 C15 C32 141.8(7)
C13 C14 C15 C32 -0.8(9)
C3 C14 C15 C16 1.6(9)
C13 C14 C15 C16 -141.0(6)
C14 C15 C16 C17 2.9(9)
C32 C15 C16 C17 -142.4(6)
C14 C15 C16 C34 141.6(6)
C32 C15 C16 C34 -3.6(6)
C15 C16 C17 C18 136.0(6)
C34 C16 C17 C18 2.3(9)
C15 C16 C17 C4 -3.8(9)
C34 C16 C17 C4 -137.5(6)
C3 C4 C17 C16 0.3(9)
C5 C4 C17 C16 145.4(6)
C3 C4 C17 C18 -143.2(6)
C5 C4 C17 C18 1.9(7)
C16 C17 C18 C36 1.2(9)
C4 C17 C18 C36 145.2(6)
C16 C17 C18 C19 -145.1(6)
C4 C17 C18 C19 -1.2(7)
C36 C18 C19 C20 -4.9(9)
C17 C18 C19 C20 142.0(6)
C36 C18 C19 C5 -146.9(6)
C17 C18 C19 C5 0.0(7)
C6 C5 C19 C20 -0.9(9)
C4 C5 C19 C20 -140.9(6)
C6 C5 C19 C18 141.1(5)
C4 C5 C19 C18 1.1(6)
C18 C19 C20 C38 4.4(9)
C5 C19 C20 C38 142.3(6)
C18 C19 C20 C21 -140.6(6)
C5 C19 C20 C21 -2.7(10)
C6 C7 C21 C20 -5.4(9)
C8 C7 C21 C20 134.0(6)
C6 C7 C21 C22 -146.3(6)
C8 C7 C21 C22 -7.0(9)
C19 C20 C21 C7 5.8(10)
C38 C20 C21 C7 -142.2(6)
C19 C20 C21 C22 152.7(6)
C38 C20 C21 C22 4.7(7)
C7 C21 C22 C39 136.1(6)
C20 C21 C22 C39 -9.1(6)
C7 C21 C22 C73 -61.9(9)
C20 C21 C22 C73 152.9(6)
C7 C21 C22 C23 5.9(9)
C20 C21 C22 C23 -139.3(6)
C21 C22 C23 C42 123.8(6)
C39 C22 C23 C42 -1.6(8)
C73 C22 C23 C42 -118.3(6)
C21 C22 C23 C73 -117.9(6)
C39 C22 C23 C73 116.7(6)
C21 C22 C23 C24 0.0(8)
C39 C22 C23 C24 -125.4(6)
C73 C22 C23 C24 117.9(6)
C9 C8 C24 C25 5.8(7)
C7 C8 C24 C25 -137.8(5)
C9 C8 C24 C23 148.2(5)
C7 C8 C24 C23 4.5(8)
C42 C23 C24 C8 -134.5(5)
C73 C23 C24 C8 63.5(8)
C22 C23 C24 C8 -5.1(8)
C42 C23 C24 C25 11.0(6)
C73 C23 C24 C25 -151.0(6)
C22 C23 C24 C25 140.4(5)
C8 C24 C25 C26 -3.9(7)
C23 C24 C25 C26 -151.3(5)
C8 C24 C25 C43 140.0(5)
C23 C24 C25 C43 -7.4(6)
C24 C25 C26 C10 3.0(8)
C43 C25 C26 C10 -137.4(5)
C24 C25 C26 C27 146.9(5)
C43 C25 C26 C27 6.5(8)
C9 C10 C26 C25 -3.8(7)
C11 C10 C26 C25 142.6(5)
C9 C10 C26 C27 -152.8(5)
C11 C10 C26 C27 -6.4(6)
C25 C26 C27 C28 -137.1(5)
C10 C26 C27 C28 10.1(6)
C25 C26 C27 C85 63.2(8)
C10 C26 C27 C85 -149.5(5)
C25 C26 C27 C45 -5.7(8)
C10 C26 C27 C45 141.6(5)
C12 C11 C28 C29 4.4(9)
C10 C11 C28 C29 -140.3(6)
C12 C11 C28 C27 151.2(5)
C10 C11 C28 C27 6.5(7)
C26 C27 C28 C29 137.2(6)
C85 C27 C28 C29 -64.0(8)
C45 C27 C28 C29 6.4(8)
C26 C27 C28 C11 -10.2(6)
C85 C27 C28 C11 148.6(6)
C45 C27 C28 C11 -141.0(5)
C11 C28 C29 C47 133.0(7)
C27 C28 C29 C47 -10.0(10)
C11 C28 C29 C30 -1.1(10)
C27 C28 C29 C30 -144.1(6)
C12 C13 C30 C31 -141.3(6)
C14 C13 C30 C31 -1.9(9)
C12 C13 C30 C29 -0.1(10)
C14 C13 C30 C29 139.3(7)
C28 C29 C30 C13 -1.0(10)
C47 C29 C30 C13 -143.3(7)
C28 C29 C30 C31 143.6(6)
C47 C29 C30 C31 1.3(7)
C13 C30 C31 C32 -0.6(10)
C29 C30 C31 C32 -145.7(7)
C13 C30 C31 C48 143.5(6)
C29 C30 C31 C48 -1.6(8)
C30 C31 C32 C15 2.3(10)
C48 C31 C32 C15 -137.2(6)
C30 C31 C32 C33 137.0(7)
C48 C31 C32 C33 -2.5(9)
C14 C15 C32 C31 -1.6(10)
C16 C15 C32 C31 142.4(6)
C14 C15 C32 C33 -141.2(7)
C16 C15 C32 C33 2.8(7)
C31 C32 C33 C50 2.9(10)
C15 C32 C33 C50 141.2(7)
C31 C32 C33 C34 -139.1(6)
C15 C32 C33 C34 -0.9(7)
C50 C33 C34 C35 1.6(9)
C32 C33 C34 C35 143.5(6)
C50 C33 C34 C16 -143.3(6)
C32 C33 C34 C16 -1.4(7)
C17 C16 C34 C35 -2.8(10)
C15 C16 C34 C35 -141.2(7)
C17 C16 C34 C33 141.4(6)
C15 C16 C34 C33 3.1(7)
C33 C34 C35 C52 -1.8(9)
C16 C34 C35 C52 138.3(7)
C33 C34 C35 C36 -140.2(7)
C16 C34 C35 C36 -0.1(10)
C17 C18 C36 C37 -137.0(7)
C19 C18 C36 C37 5.4(10)
C17 C18 C36 C35 -4.2(9)
C19 C18 C36 C35 138.2(7)
C34 C35 C36 C18 3.5(10)
C52 C35 C36 C18 -139.6(6)
C34 C35 C36 C37 142.3(6)
C52 C35 C36 C37 -0.8(8)
C18 C36 C37 C53 140.1(7)
C35 C36 C37 C53 2.0(7)
C18 C36 C37 C38 -5.3(11)
C35 C36 C37 C38 -143.5(7)
C19 C20 C38 C37 -4.5(10)
C21 C20 C38 C37 143.3(6)
C19 C20 C38 C39 -145.9(6)
C21 C20 C38 C39 1.9(8)
C53 C37 C38 C20 -136.6(7)
C36 C37 C38 C20 4.8(10)
C53 C37 C38 C39 0.6(10)
C36 C37 C38 C39 142.1(7)
C20 C38 C39 C40 139.0(7)
C37 C38 C39 C40 -2.9(9)
C20 C38 C39 C22 -7.6(8)
C37 C38 C39 C22 -149.6(6)
C21 C22 C39 C40 -135.2(7)
C73 C22 C39 C40 62.4(9)
C23 C22 C39 C40 -4.4(9)
C21 C22 C39 C38 10.3(7)
C73 C22 C39 C38 -152.0(6)
C23 C22 C39 C38 141.1(6)
C38 C39 C40 C54 2.9(10)
C22 C39 C40 C54 144.4(7)
C38 C39 C40 C41 -136.0(6)
C22 C39 C40 C41 5.5(11)
C39 C40 C41 C42 0.0(10)
C54 C40 C41 C42 -143.6(6)
C39 C40 C41 C56 142.8(7)
C54 C40 C41 C56 -0.9(7)
C56 C41 C42 C43 -0.3(8)
C40 C41 C42 C43 137.1(6)
C56 C41 C42 C23 -144.0(6)
C40 C41 C42 C23 -6.6(9)
C73 C23 C42 C41 -62.2(9)
C24 C23 C42 C41 136.0(6)
C22 C23 C42 C41 7.3(9)
C73 C23 C42 C43 151.3(6)
C24 C23 C42 C43 -10.5(6)
C22 C23 C42 C43 -139.2(5)
C41 C42 C43 C44 3.8(8)
C23 C42 C43 C44 152.8(5)
C41 C42 C43 C25 -142.6(5)
C23 C42 C43 C25 6.3(6)
C26 C25 C43 C44 -1.3(8)
C24 C25 C43 C44 -145.7(5)
C26 C25 C43 C42 145.2(5)
C24 C25 C43 C42 0.7(6)
C42 C43 C44 C57 -6.5(8)
C25 C43 C44 C57 135.0(6)
C42 C43 C44 C45 -146.1(6)
C25 C43 C44 C45 -4.6(9)
C43 C44 C45 C46 135.4(6)
C57 C44 C45 C46 -7.5(6)
C43 C44 C45 C85 -63.0(8)
C57 C44 C45 C85 154.2(5)
C43 C44 C45 C27 4.9(8)
C57 C44 C45 C27 -137.9(5)
C28 C27 C45 C46 0.7(8)
C26 C27 C45 C46 -125.2(6)
C85 C27 C45 C46 119.4(6)
C28 C27 C45 C44 125.8(6)
C26 C27 C45 C44 0.0(8)
C85 C27 C45 C44 -115.5(6)
C28 C27 C45 C85 -118.7(6)
C26 C27 C45 C85 115.5(6)
C44 C45 C46 C47 -134.7(7)
C85 C45 C46 C47 64.5(9)
C27 C45 C46 C47 -4.7(9)
C44 C45 C46 C58 8.0(7)
C85 C45 C46 C58 -152.8(6)
C27 C45 C46 C58 138.1(6)
C58 C46 C47 C48 3.3(9)
C45 C46 C47 C48 143.0(7)
C58 C46 C47 C29 -137.8(7)
C45 C46 C47 C29 1.9(10)
C28 C29 C47 C48 -139.3(7)
C30 C29 C47 C48 -0.6(7)
C28 C29 C47 C46 5.9(10)
C30 C29 C47 C46 144.6(6)
C46 C47 C48 C49 0.3(10)
C29 C47 C48 C49 144.1(7)
C46 C47 C48 C31 -144.2(6)
C29 C47 C48 C31 -0.4(8)
C30 C31 C48 C47 1.2(8)
C32 C31 C48 C47 146.2(6)
C30 C31 C48 C49 -144.7(7)
C32 C31 C48 C49 0.3(9)
C47 C48 C49 C50 -139.8(8)
C31 C48 C49 C50 1.6(10)
C47 C48 C49 C59 -3.4(11)
C31 C48 C49 C59 138.0(7)
C34 C33 C50 C49 136.8(7)
C32 C33 C50 C49 -1.1(10)
C34 C33 C50 C51 -0.8(9)
C32 C33 C50 C51 -138.6(7)
C48 C49 C50 C33 -1.2(11)
C59 C49 C50 C33 -141.8(7)
C48 C49 C50 C51 140.7(7)
C59 C49 C50 C51 0.1(7)
C33 C50 C51 C52 0.1(9)
C49 C50 C51 C52 -142.3(6)
C33 C50 C51 C60 141.8(7)
C49 C50 C51 C60 -0.6(7)
C60 C51 C52 C35 -137.9(7)
C50 C51 C52 C35 -0.2(9)
C60 C51 C52 C53 1.0(10)
C50 C51 C52 C53 138.7(7)
C34 C35 C52 C51 1.1(10)
C36 C35 C52 C51 143.2(7)
C34 C35 C52 C53 -142.7(6)
C36 C35 C52 C53 -0.6(8)
C38 C37 C53 C54 1.7(11)
C36 C37 C53 C54 -142.9(7)
C38 C37 C53 C52 142.1(7)
C36 C37 C53 C52 -2.4(7)
C51 C52 C53 C54 -0.4(9)
C35 C52 C53 C54 143.3(6)
C51 C52 C53 C37 -141.8(7)
C35 C52 C53 C37 1.8(8)
C37 C53 C54 C55 136.3(8)
C52 C53 C54 C55 -0.5(9)
C37 C53 C54 C40 -1.7(11)
C52 C53 C54 C40 -138.6(7)
C39 C40 C54 C53 -0.6(10)
C41 C40 C54 C53 143.5(7)
C39 C40 C54 C55 -143.4(7)
C41 C40 C54 C55 0.8(7)
C53 C54 C55 C60 0.9(9)
C40 C54 C55 C60 143.1(6)
C53 C54 C55 C56 -142.6(6)
C40 C54 C55 C56 -0.4(7)
C42 C41 C56 C57 -0.2(9)
C40 C41 C56 C57 -141.8(6)
C42 C41 C56 C55 142.3(6)
C40 C41 C56 C55 0.6(7)
C60 C55 C56 C57 1.0(9)
C54 C55 C56 C57 142.8(6)
C60 C55 C56 C41 -141.9(7)
C54 C55 C56 C41 -0.2(7)
C41 C56 C57 C44 -2.7(9)
C55 C56 C57 C44 -142.5(6)
C41 C56 C57 C58 140.4(6)
C55 C56 C57 C58 0.6(8)
C43 C44 C57 C56 6.0(9)
C45 C44 C57 C56 151.2(6)
C43 C44 C57 C58 -141.0(6)
C45 C44 C57 C58 4.2(7)
C47 C46 C58 C59 -3.9(9)
C45 C46 C58 C59 -149.1(6)
C47 C46 C58 C57 139.5(6)
C45 C46 C58 C57 -5.7(7)
C56 C57 C58 C59 -1.4(9)
C44 C57 C58 C59 146.0(6)
C56 C57 C58 C46 -146.5(6)
C44 C57 C58 C46 0.9(8)
C46 C58 C59 C60 140.8(7)
C57 C58 C59 C60 0.7(9)
C46 C58 C59 C49 1.0(10)
C57 C58 C59 C49 -139.1(7)
C48 C49 C59 C58 2.7(10)
C50 C49 C59 C58 144.6(6)
C48 C49 C59 C60 -141.4(7)
C50 C49 C59 C60 0.5(7)
C56 C55 C60 C59 -1.7(10)
C54 C55 C60 C59 -139.3(7)
C56 C55 C60 C51 137.2(7)
C54 C55 C60 C51 -0.4(10)
C58 C59 C60 C55 0.9(9)
C49 C59 C60 C55 143.8(6)
C58 C59 C60 C51 -143.8(6)
C49 C59 C60 C51 -0.9(7)
C52 C51 C60 C55 -0.6(10)
C50 C51 C60 C55 -142.4(7)
C52 C51 C60 C59 142.7(6)
C50 C51 C60 C59 0.9(7)
C6 C1 C61 C62 -7.8(9)
C9 C1 C61 C62 152.8(6)
C2 C1 C61 C62 -107.3(6)
C6 C1 C61 C65 -150.9(5)
C9 C1 C61 C65 9.7(9)
C2 C1 C61 C65 109.6(6)
C6 C1 C61 C2 99.4(6)
C9 C1 C61 C2 -99.9(6)
C12 C2 C61 C62 -150.1(6)
C3 C2 C61 C62 6.6(8)
C1 C2 C61 C62 108.6(6)
C12 C2 C61 C1 101.3(6)
C3 C2 C61 C1 -101.9(6)
C12 C2 C61 C65 -6.9(9)
C3 C2 C61 C65 149.8(6)
C1 C2 C61 C65 -108.2(6)
C1 C61 C62 O1 124.7(7)
C65 C61 C62 O1 -91.5(8)
C2 C61 C62 O1 52.7(9)
C1 C61 C62 O2 -56.3(7)
C65 C61 C62 O2 87.5(7)
C2 C61 C62 O2 -128.3(6)
C62 C61 C65 O3 -169.2(6)
C1 C61 C65 O3 -25.6(9)
C2 C61 C65 O3 47.3(9)
C62 C61 C65 O4 9.9(8)
C1 C61 C65 O4 153.5(5)
C2 C61 C65 O4 -133.6(5)
O4 C66 C67 O6 63.2(7)
O4 C66 C67 C68 -53.1(8)
O6 C67 C68 O5 34.6(6)
C66 C67 C68 O5 154.1(6)
O6 C67 C68 C72 154.0(6)
C66 C67 C68 C72 -86.4(8)
O5 C68 C72 O7 -66.5(7)
C67 C68 C72 O7 177.6(5)
C42 C23 C73 C22 101.5(6)
C24 C23 C73 C22 -100.2(6)
C42 C23 C73 C77 -146.9(6)
C24 C23 C73 C77 11.3(9)
C22 C23 C73 C77 111.6(6)
C42 C23 C73 C74 -8.1(10)
C24 C23 C73 C74 150.2(6)
C22 C23 C73 C74 -109.6(7)
C21 C22 C73 C23 101.0(6)
C39 C22 C73 C23 -100.2(7)
C21 C22 C73 C77 -5.6(9)
C39 C22 C73 C77 153.2(6)
C23 C22 C73 C77 -106.6(6)
C21 C22 C73 C74 -149.1(6)
C39 C22 C73 C74 9.7(9)
C23 C22 C73 C74 109.9(7)
C23 C73 C74 O8 -26.5(13)
C22 C73 C74 O8 -100.3(10)
C77 C73 C74 O8 113.8(10)
C23 C73 C74 O9 152.8(6)
C22 C73 C74 O9 78.9(8)
C77 C73 C74 O9 -67.0(8)
C23 C73 C77 O10 -73.8(9)
C22 C73 C77 O10 -0.7(10)
C74 C73 C77 O10 144.8(7)
C23 C73 C77 O11 103.6(6)
C22 C73 C77 O11 176.7(5)
C74 C73 C77 O11 -37.7(7)
O11 C78 C79 O13 66.2(7)
O11 C78 C79 C80 -49.3(8)
O13 C79 C80 O12 31.0(6)
C78 C79 C80 O12 149.5(5)
O13 C79 C80 C84 153.1(5)
C78 C79 C80 C84 -88.4(7)
O12 C80 C84 O14 62.2(8)
C79 C80 C84 O14 -54.9(8)
C28 C27 C85 C86 -7.6(14)
C26 C27 C85 C86 147.6(12)
C45 C27 C85 C86 -110.0(12)
C28 C27 C85 C89 -149.4(6)
C26 C27 C85 C89 5.9(9)
C45 C27 C85 C89 108.3(6)
C28 C27 C85 C45 102.4(7)
C26 C27 C85 C45 -102.4(6)
C46 C45 C85 C86 7.6(12)
C44 C45 C85 C86 -150.0(9)
C27 C45 C85 C86 108.4(9)
C46 C45 C85 C27 -100.8(7)
C44 C45 C85 C27 101.6(6)
C46 C45 C85 C89 151.9(6)
C44 C45 C85 C89 -5.7(8)
C27 C45 C85 C89 -107.3(6)
C27 C85 C86 O15 36(3)
C89 C85 C86 O15 178.9(18)
C45 C85 C86 O15 -36(2)
C27 C85 C86 O16 -157.4(14)
C89 C85 C86 O16 -15(2)
C45 C85 C86 O16 130.4(16)
C86 C85 C89 O17 96.6(12)
C27 C85 C89 O17 -120.3(7)
C45 C85 C89 O17 -49.4(9)
C86 C85 C89 O18 -81.0(11)
C27 C85 C89 O18 62.1(7)
C45 C85 C89 O18 133.0(5)
O18 C90 C91 O20 57.1(7)
O18 C90 C91 C92 -59.6(8)
O20 C91 C92 O19 27.5(8)
C90 C91 C92 O19 149.3(7)
O20 C91 C92 C96 144.0(6)
C90 C91 C92 C96 -94.3(8)
O19 C92 C96 O21 -73.4(7)
C91 C92 C96 O21 175.1(6)
O1 C62 O2 C63 -3.4(10)
C61 C62 O2 C63 177.6(6)
C64 C63 O2 C62 -73.6(13)
O3 C65 O4 C66 -1.9(9)
C61 C65 O4 C66 179.0(5)
C67 C66 O4 C65 106.9(6)
O6 C69 O5 C68 12.3(9)
C70 C69 O5 C68 -109.3(10)
C71 C69 O5 C68 126.4(9)
C67 C68 O5 C69 -28.9(8)
C72 C68 O5 C69 -153.5(7)
O5 C69 O6 C67 10.8(9)
C70 C69 O6 C67 132.5(9)
C71 C69 O6 C67 -102.1(9)
C68 C67 O6 C69 -28.4(7)
C66 C67 O6 C69 -154.3(6)
C68 C72 O7 Si1 -168.0(4)
O8 C74 O9 C75 -5.6(16)
C73 C74 O9 C75 175.2(12)
C76 C75 O9 C74 -169.3(16)
O10 C77 O11 C78 12.3(9)
C73 C77 O11 C78 -165.2(5)
C79 C78 O11 C77 100.3(6)
O13 C81 O12 C80 14.4(7)
C82 C81 O12 C80 135.3(9)
C83 C81 O12 C80 -96.4(7)
C79 C80 O12 C81 -28.6(7)
C84 C80 O12 C81 -154.1(6)
O12 C81 O13 C79 6.9(8)
C82 C81 O13 C79 -109.0(9)
C83 C81 O13 C79 115.0(7)
C80 C79 O13 C81 -23.9(7)
C78 C79 O13 C81 -148.6(6)
C80 C84 O14 Si1 -142.0(5)
O15 C86 O16 C87 12(3)
C85 C86 O16 C87 -155.1(16)
C88 C87 O16 C86 -153.3(16)
O17 C89 O18 C90 -2.5(10)
C85 C89 O18 C90 175.0(5)
C91 C90 O18 C89 -159.0(6)
O20 C93 O19 C92 23.2(11)
C95 C93 O19 C92 -90.7(11)
C94 C93 O19 C92 137.4(11)
C96 C92 O19 C93 -149.2(8)
C91 C92 O19 C93 -31.3(9)
C90 C91 O20 C93 -138.7(8)
C92 C91 O20 C93 -15.1(9)
O19 C93 O20 C91 -3.7(11)
C95 C93 O20 C91 111.4(10)
C94 C93 O20 C91 -123.3(11)
C92 C96 O21 Si1 -156.6(5)
C84 O14 Si1 O21 53.5(6)
C84 O14 Si1 O7 -60.8(6)
C84 O14 Si1 C97 178.0(6)
C96 O21 Si1 O14 50.5(6)
C96 O21 Si1 O7 166.5(5)
C96 O21 Si1 C97 -70.5(6)
C72 O7 Si1 O14 147.4(5)
C72 O7 Si1 O21 28.9(6)
C72 O7 Si1 C97 -94.7(6)
C98 C97 Si1 O14 65.4(8)
C99 C97 Si1 O14 -178.8(8)
C100 C97 Si1 O14 -52.9(8)
C98 C97 Si1 O21 -171.4(7)
C99 C97 Si1 O21 -55.7(8)
C100 C97 Si1 O21 70.3(8)
C98 C97 Si1 O7 -52.7(8)
C99 C97 Si1 O7 63.1(8)
C100 C97 Si1 O7 -171.0(7)
